data_7213877
loop_
_publ_author_name
'Bacchi, A.'
'Cantoni, G.'
'Crocco, D.'
'Granelli, M.'
'Pagano, P.'
'Pelagatti, P.'

_publ_section_title
;
 Hydrogen-bond networks in polymorphs and solvates of metallorganic
 complexes containing ruthenium and aminoamide ligands
;
_journal_issue 6
_journal_name_full CrystEngComm
_journal_page_first 1001
_journal_paper_doi 10.1039/c3ce41920g
_journal_volume 16
_journal_year 2014
_chemical_formula_sum 'C17 H22 Cl2 N2 O Ru'
_chemical_formula_weight 442.34
_chemical_name_systematic
; 
 ? 
;
_space_group_IT_number 15
_symmetry_cell_setting monoclinic
_symmetry_space_group_name_Hall '-C 2yc'
_symmetry_space_group_name_H-M 'C 1 2/c 1'
_atom_sites_solution_hydrogens geom
_atom_sites_solution_primary direct
_atom_sites_solution_secondary difmap
_audit_creation_method SHELXL-97
_cell_angle_alpha 90.00
_cell_angle_beta 116.964(1)
_cell_angle_gamma 90.00
_cell_formula_units_Z 8
_cell_length_a 25.574(2)
_cell_length_b 8.7383(8)
_cell_length_c 18.346(2)
_cell_measurement_reflns_used 800
_cell_measurement_temperature 293(2)
_cell_measurement_theta_max 18
_cell_measurement_theta_min 4
_cell_volume 3654.2(6)
_computing_structure_refinement 'SHELXL-97 (Sheldrick, 1997)'
_computing_structure_solution 'SHELXS-97 (Sheldrick, 1990)'
_diffrn_ambient_temperature 293(2)
_diffrn_detector_area_resol_mean 8.2
_diffrn_measured_fraction_theta_full 0.997
_diffrn_measured_fraction_theta_max 0.997
_diffrn_measurement_device_type diffractometer
_diffrn_measurement_method '\w scan'
_diffrn_radiation_monochromator graphite
_diffrn_radiation_source 'fine-focus sealed tube'
_diffrn_radiation_type MoK\a
_diffrn_radiation_wavelength 0.71073
_diffrn_reflns_av_R_equivalents 0.0437
_diffrn_reflns_av_sigmaI/netI 0.0270
_diffrn_reflns_limit_h_max 31
_diffrn_reflns_limit_h_min -31
_diffrn_reflns_limit_k_max 10
_diffrn_reflns_limit_k_min -10
_diffrn_reflns_limit_l_max 22
_diffrn_reflns_limit_l_min -22
_diffrn_reflns_number 17802
_diffrn_reflns_theta_full 26.41
_diffrn_reflns_theta_max 26.41
_diffrn_reflns_theta_min 1.79
_exptl_absorpt_coefficient_mu 1.155
_exptl_absorpt_correction_T_max 1.0
_exptl_absorpt_correction_T_min 0.725766
_exptl_absorpt_correction_type multi-scan
_exptl_absorpt_process_details SADABS
_exptl_crystal_colour orange
_exptl_crystal_density_diffrn 1.608
_exptl_crystal_density_method 'not measured'
_exptl_crystal_description prism
_exptl_crystal_F_000 1792
_exptl_crystal_size_max 0.08
_exptl_crystal_size_mid 0.06
_exptl_crystal_size_min 0.03
_refine_diff_density_max 1.458
_refine_diff_density_min -0.870
_refine_diff_density_rms 0.117
_refine_ls_extinction_method none
_refine_ls_goodness_of_fit_ref 1.205
_refine_ls_hydrogen_treatment mixed
_refine_ls_matrix_type full
_refine_ls_number_parameters 227
_refine_ls_number_reflns 3740
_refine_ls_number_restraints 2
_refine_ls_restrained_S_all 1.205
_refine_ls_R_factor_all 0.0806
_refine_ls_R_factor_gt 0.0448
_refine_ls_shift/su_max 0.001
_refine_ls_shift/su_mean 0.000
_refine_ls_structure_factor_coef Fsqd
_refine_ls_weighting_details 'calc w=1/[\s^2^(Fo^2^)+(0.0264P)^2^+29.8301P] where P=(Fo^2^+2Fc^2^)/3'
_refine_ls_weighting_scheme calc
_refine_ls_wR_factor_gt 0.0929
_refine_ls_wR_factor_ref 0.1171
_reflns_number_gt 2700
_reflns_number_total 3740
_reflns_threshold_expression >2sigma(I)
_cod_data_source_file c3ce41920g.txt
_cod_data_source_block 1alfa
_cod_original_sg_symbol_H-M C2/c
_cod_database_code 7213877

loop_
_symmetry_equiv_pos_as_xyz
'x, y, z'
'-x, y, -z+1/2'
'x+1/2, y+1/2, z'
'-x+1/2, y+1/2, -z+1/2'
'-x, -y, -z'
'x, -y, z-1/2'
'-x+1/2, -y+1/2, -z'
'x+1/2, -y+1/2, z-1/2'

loop_
_atom_site_label
_atom_site_type_symbol
_atom_site_fract_x
_atom_site_fract_y
_atom_site_fract_z
_atom_site_U_iso_or_equiv
_atom_site_adp_type
_atom_site_occupancy
_atom_site_symmetry_multiplicity
_atom_site_calc_flag
_atom_site_refinement_flags
Ru1 Ru 0.182605(18) 0.51028(5) 0.14774(2) 0.03384(14) Uani 1 1 d .
Cl1 Cl 0.28600(6) 0.52060(19) 0.18081(9) 0.0482(4) Uani 1 1 d .
Cl2 Cl 0.21283(6) 0.53211(17) 0.29142(8) 0.0452(3) Uani 1 1 d .
N1 N 0.1910(3) 0.7569(6) 0.1589(3) 0.0427(12) Uani 1 1 d .
N2 N 0.0792(3) 1.1112(8) -0.1869(4) 0.0651(17) Uani 1 1 d D
O1 O 0.0117(2) 1.1531(6) -0.1428(3) 0.0632(13) Uani 1 1 d .
C1 C 0.1851(4) 0.4301(11) -0.0300(5) 0.086(3) Uani 1 1 d .
H1A H 0.1663 0.3629 -0.0761 0.130 Uiso 1 1 calc R
H1B H 0.2261 0.4048 -0.0011 0.130 Uiso 1 1 calc R
H1C H 0.1809 0.5340 -0.0488 0.130 Uiso 1 1 calc R
C2 C 0.1574(3) 0.4120(8) 0.0260(4) 0.0543(17) Uani 1 1 d .
C3 C 0.1755(3) 0.2949(7) 0.0858(4) 0.0448(14) Uani 1 1 d .
H3 H 0.2050 0.2277 0.0902 0.054 Uiso 1 1 calc R
C4 C 0.1500(3) 0.2784(6) 0.1385(3) 0.0422(13) Uani 1 1 d .
H4 H 0.1618 0.1985 0.1761 0.051 Uiso 1 1 calc R
C5 C 0.1064(3) 0.3815(7) 0.1355(4) 0.0437(14) Uani 1 1 d .
C6 C 0.0885(2) 0.5000(7) 0.0771(4) 0.0548(17) Uani 1 1 d .
H6 H 0.0602 0.5699 0.0742 0.066 Uiso 1 1 calc R
C7 C 0.1138(3) 0.5124(8) 0.0227(4) 0.0547(17) Uani 1 1 d .
H7 H 0.1010 0.5897 -0.0164 0.066 Uiso 1 1 calc R
C8 C 0.0818(3) 0.3605(8) 0.1951(5) 0.0621(19) Uani 1 1 d .
H8 H 0.1135 0.3216 0.2461 0.074 Uiso 1 1 calc R
C9 C 0.0343(4) 0.2368(11) 0.1615(7) 0.101(3) Uani 1 1 d .
H9A H 0.0015 0.2741 0.1131 0.151 Uiso 1 1 calc R
H9B H 0.0216 0.2119 0.2020 0.151 Uiso 1 1 calc R
H9C H 0.0499 0.1470 0.1484 0.151 Uiso 1 1 calc R
C10 C 0.0593(4) 0.5049(11) 0.2150(6) 0.093(3) Uani 1 1 d .
H10A H 0.0892 0.5821 0.2321 0.140 Uiso 1 1 calc R
H10B H 0.0489 0.4855 0.2583 0.140 Uiso 1 1 calc R
H10C H 0.0253 0.5396 0.1674 0.140 Uiso 1 1 calc R
C11 C 0.1588(3) 0.8479(6) 0.0875(3) 0.0377(12) Uani 1 1 d .
C12 C 0.1806(3) 0.8657(7) 0.0320(4) 0.0446(14) Uani 1 1 d .
H12 H 0.2165 0.8224 0.0422 0.054 Uiso 1 1 calc R
C13 C 0.1494(3) 0.9476(7) -0.0386(3) 0.0437(14) Uani 1 1 d .
H13 H 0.1646 0.9595 -0.0757 0.052 Uiso 1 1 calc R
C14 C 0.0962(2) 1.0120(6) -0.0549(3) 0.0360(11) Uani 1 1 d .
C15 C 0.0756(2) 0.9961(7) 0.0027(3) 0.0400(12) Uani 1 1 d .
H15 H 0.0405 1.0429 -0.0063 0.048 Uiso 1 1 calc R
C16 C 0.1059(3) 0.9127(7) 0.0728(3) 0.0415(13) Uani 1 1 d .
H16 H 0.0908 0.9002 0.1100 0.050 Uiso 1 1 calc R
C17 C 0.0589(3) 1.0983(7) -0.1321(4) 0.0474(15) Uani 1 1 d .
H1N2 H 0.182(2) 0.781(6) 0.195(4) 0.030(16) Uiso 1 1 d .
H1N1 H 0.228(4) 0.766(9) 0.171(5) 0.07(3) Uiso 1 1 d .
H2N1 H 0.054(3) 1.158(9) -0.232(3) 0.10(3) Uiso 1 1 d D
H2N2 H 0.113(3) 1.080(14) -0.187(8) 0.17(5) Uiso 1 1 d D

loop_
_atom_site_aniso_label
_atom_site_aniso_U_11
_atom_site_aniso_U_22
_atom_site_aniso_U_33
_atom_site_aniso_U_23
_atom_site_aniso_U_13
_atom_site_aniso_U_12
Ru1 0.0356(2) 0.0301(2) 0.0303(2) 0.00160(18) 0.01006(16) -0.00301(19)
Cl1 0.0410(7) 0.0586(9) 0.0470(8) -0.0100(7) 0.0217(6) -0.0083(7)
Cl2 0.0487(8) 0.0538(9) 0.0291(6) 0.0024(6) 0.0143(6) 0.0006(7)
N1 0.055(4) 0.038(3) 0.031(3) 0.001(2) 0.016(3) -0.004(2)
N2 0.057(4) 0.087(5) 0.041(3) 0.023(3) 0.014(3) 0.004(3)
O1 0.057(3) 0.072(3) 0.044(3) 0.009(2) 0.009(2) 0.018(3)
C1 0.117(7) 0.103(7) 0.050(4) -0.019(4) 0.047(5) -0.046(6)
C2 0.060(4) 0.054(4) 0.038(3) -0.008(3) 0.013(3) -0.016(3)
C3 0.047(4) 0.039(3) 0.045(3) -0.011(3) 0.018(3) -0.008(3)
C4 0.047(3) 0.029(3) 0.042(3) -0.001(2) 0.013(3) -0.006(2)
C5 0.041(3) 0.035(3) 0.051(3) -0.002(3) 0.016(3) -0.004(2)
C6 0.028(3) 0.040(3) 0.067(4) 0.004(3) -0.004(3) 0.000(3)
C7 0.054(4) 0.047(4) 0.036(3) 0.008(3) -0.003(3) -0.020(3)
C8 0.060(4) 0.055(4) 0.081(5) -0.011(4) 0.041(4) -0.013(3)
C9 0.106(8) 0.092(7) 0.140(9) -0.031(6) 0.086(7) -0.048(6)
C10 0.089(6) 0.086(6) 0.139(8) -0.029(6) 0.081(6) -0.011(5)
C11 0.046(3) 0.031(3) 0.032(3) -0.001(2) 0.013(2) -0.005(2)
C12 0.042(3) 0.049(3) 0.044(3) 0.007(3) 0.020(3) 0.006(3)
C13 0.043(3) 0.054(3) 0.038(3) 0.010(3) 0.022(3) 0.000(3)
C14 0.032(3) 0.035(3) 0.033(2) 0.000(2) 0.007(2) -0.005(2)
C15 0.033(3) 0.042(3) 0.042(3) -0.001(3) 0.014(2) 0.000(3)
C16 0.051(4) 0.041(3) 0.039(3) -0.001(2) 0.026(3) -0.002(3)
C17 0.050(4) 0.044(3) 0.035(3) 0.001(3) 0.008(3) -0.004(3)

loop_
_atom_type_symbol
_atom_type_description
_atom_type_scat_dispersion_real
_atom_type_scat_dispersion_imag
_atom_type_scat_source
C C 0.0033 0.0016 'International Tables Vol C Tables 4.2.6.8 and 6.1.1.4'
H H 0.0000 0.0000 'International Tables Vol C Tables 4.2.6.8 and 6.1.1.4'
Cl Cl 0.1484 0.1585 'International Tables Vol C Tables 4.2.6.8 and 6.1.1.4'
N N 0.0061 0.0033 'International Tables Vol C Tables 4.2.6.8 and 6.1.1.4'
O O 0.0106 0.0060 'International Tables Vol C Tables 4.2.6.8 and 6.1.1.4'
Ru Ru -1.2594 0.8363 'International Tables Vol C Tables 4.2.6.8 and 6.1.1.4'

loop_
_geom_angle_atom_site_label_1
_geom_angle_atom_site_label_2
_geom_angle_atom_site_label_3
_geom_angle
C6 Ru1 C3 81.0(2)
C6 Ru1 N1 97.7(2)
C3 Ru1 N1 153.7(2)
C6 Ru1 C7 38.3(3)
C3 Ru1 C7 67.5(3)
N1 Ru1 C7 95.1(2)
C6 Ru1 C4 68.2(2)
C3 Ru1 C4 37.7(2)
N1 Ru1 C4 162.8(2)
C7 Ru1 C4 80.0(2)
C6 Ru1 C5 38.0(2)
C3 Ru1 C5 68.7(2)
N1 Ru1 C5 124.9(2)
C7 Ru1 C5 68.6(2)
C4 Ru1 C5 38.0(2)
C6 Ru1 C2 68.9(3)
C3 Ru1 C2 37.9(2)
N1 Ru1 C2 117.1(2)
C7 Ru1 C2 37.3(3)
C4 Ru1 C2 68.3(2)
C5 Ru1 C2 81.8(2)
C6 Ru1 Cl2 112.4(2)
C3 Ru1 Cl2 123.76(17)
N1 Ru1 Cl2 81.27(14)
C7 Ru1 Cl2 150.1(2)
C4 Ru1 Cl2 94.64(16)
C5 Ru1 Cl2 88.96(17)
C2 Ru1 Cl2 161.58(18)
C6 Ru1 Cl1 160.4(2)
C3 Ru1 Cl1 89.18(17)
N1 Ru1 Cl1 83.63(18)
C7 Ru1 Cl1 122.2(2)
C4 Ru1 Cl1 112.99(17)
C5 Ru1 Cl1 150.25(16)
C2 Ru1 Cl1 93.0(2)
Cl2 Ru1 Cl1 87.18(5)
C11 N1 Ru1 118.4(4)
C11 N1 H1N2 110(4)
Ru1 N1 H1N2 106(4)
C11 N1 H1N1 107(5)
Ru1 N1 H1N1 100(5)
H1N2 N1 H1N1 115(6)
C17 N2 H2N1 113(6)
C17 N2 H2N2 133(8)
H2N1 N2 H2N2 114(9)
C2 C1 H1A 109.5
C2 C1 H1B 109.5
H1A C1 H1B 109.5
C2 C1 H1C 109.5
H1A C1 H1C 109.5
H1B C1 H1C 109.5
C7 C2 C3 117.5(6)
C7 C2 C1 121.3(7)
C3 C2 C1 121.2(7)
C7 C2 Ru1 70.1(4)
C3 C2 Ru1 69.7(3)
C1 C2 Ru1 130.0(5)
C4 C3 C2 121.3(6)
C4 C3 Ru1 71.4(3)
C2 C3 Ru1 72.5(4)
C4 C3 H3 119.4
C2 C3 H3 119.4
Ru1 C3 H3 129.3
C3 C4 C5 120.9(6)
C3 C4 Ru1 71.0(3)
C5 C4 Ru1 71.1(3)
C3 C4 H4 119.5
C5 C4 H4 119.5
Ru1 C4 H4 131.2
C6 C5 C4 118.4(6)
C6 C5 C8 123.1(6)
C4 C5 C8 118.5(6)
C6 C5 Ru1 70.4(3)
C4 C5 Ru1 70.8(3)
C8 C5 Ru1 129.9(4)
C5 C6 C7 119.8(6)
C5 C6 Ru1 71.6(3)
C7 C6 Ru1 71.3(3)
C5 C6 H6 120.1
C7 C6 H6 120.1
Ru1 C6 H6 129.4
C2 C7 C6 122.0(6)
C2 C7 Ru1 72.6(3)
C6 C7 Ru1 70.4(3)
C2 C7 H7 119.0
C6 C7 H7 119.0
Ru1 C7 H7 130.9
C10 C8 C5 114.1(6)
C10 C8 C9 111.7(7)
C5 C8 C9 108.2(6)
C10 C8 H8 107.5
C5 C8 H8 107.5
C9 C8 H8 107.5
C8 C9 H9A 109.5
C8 C9 H9B 109.5
H9A C9 H9B 109.5
C8 C9 H9C 109.5
H9A C9 H9C 109.5
H9B C9 H9C 109.5
C8 C10 H10A 109.5
C8 C10 H10B 109.5
H10A C10 H10B 109.5
C8 C10 H10C 109.5
H10A C10 H10C 109.5
H10B C10 H10C 109.5
C12 C11 C16 120.1(5)
C12 C11 N1 118.8(6)
C16 C11 N1 121.1(6)
C13 C12 C11 120.0(6)
C13 C12 H12 120.0
C11 C12 H12 120.0
C12 C13 C14 120.9(5)
C12 C13 H13 119.6
C14 C13 H13 119.6
C13 C14 C15 118.3(5)
C13 C14 C17 123.7(5)
C15 C14 C17 118.0(5)
C16 C15 C14 121.3(5)
C16 C15 H15 119.4
C14 C15 H15 119.4
C15 C16 C11 119.4(5)
C15 C16 H16 120.3
C11 C16 H16 120.3
O1 C17 N2 122.6(6)
O1 C17 C14 120.3(6)
N2 C17 C14 117.1(6)

loop_
_geom_bond_atom_site_label_1
_geom_bond_atom_site_label_2
_geom_bond_distance
Ru1 C6 2.156(5)
Ru1 C3 2.163(6)
Ru1 N1 2.166(5)
Ru1 C7 2.168(5)
Ru1 C4 2.168(5)
Ru1 C5 2.172(6)
Ru1 C2 2.200(6)
Ru1 Cl2 2.3947(14)
Ru1 Cl1 2.4319(15)
N1 C11 1.431(7)
N1 H1N2 0.81(6)
N1 H1N1 0.86(8)
N2 C17 1.328(9)
N2 H2N1 0.89(2)
N2 H2N2 0.90(2)
O1 C17 1.228(8)
C1 C2 1.498(10)
C1 H1A 0.9600
C1 H1B 0.9600
C1 H1C 0.9600
C2 C7 1.398(10)
C2 C3 1.416(9)
C3 C4 1.399(8)
C3 H3 0.9300
C4 C5 1.414(8)
C4 H4 0.9300
C5 C6 1.409(8)
C5 C8 1.500(9)
C6 C7 1.419(9)
C6 H6 0.9300
C7 H7 0.9300
C8 C10 1.500(10)
C8 C9 1.532(10)
C8 H8 0.9800
C9 H9A 0.9600
C9 H9B 0.9600
C9 H9C 0.9600
C10 H10A 0.9600
C10 H10B 0.9600
C10 H10C 0.9600
C11 C12 1.374(8)
C11 C16 1.376(8)
C12 C13 1.374(8)
C12 H12 0.9300
C13 C14 1.375(8)
C13 H13 0.9300
C14 C15 1.386(7)
C14 C17 1.503(8)
C15 C16 1.371(8)
C15 H15 0.9300
C16 H16 0.9300
